data_4080426
loop_
_publ_author_name
'Aznar, Rosario'
'Grabulosa, Arnald'
'Mannu, Alberto'
'Muller, Guillermo'
'Sainz, Daniel'
'Moreno, Virtudes'
'Font-Bardia, Merc\`e'
'Calvet, Teresa'
'Lorenzo, Julia'

_publ_section_title
;
 [RuCl2(\h6-p-cymene)(P*)] and [RuCl2(\k-P*-\h6-arene)] Complexes
 ContainingP-Stereogenic Phosphines. Activity in Transfer Hydrogenation
 and Interactions with DNA
;
_journal_issue 8
_journal_name_full Organometallics
_journal_page_first 2344
_journal_paper_doi 10.1021/om3012294
_journal_volume 32
_journal_year 2013
_chemical_formula_moiety 'C19 H25 Cl2 P Ru, C2H4 Cl4'
_chemical_formula_sum 'C21 H29 Cl6 P Ru'
_chemical_formula_weight 626.18
_chemical_name_systematic
;
 ?
;
_space_group_IT_number 152
_symmetry_cell_setting trigonal
_symmetry_space_group_name_Hall 'P 31 2"'
_symmetry_space_group_name_H-M 'P 31 2 1'
_atom_sites_solution_hydrogens geom
_atom_sites_solution_primary direct
_atom_sites_solution_secondary difmap
_audit_creation_method SHELXL-97
_cell_angle_alpha 90.00
_cell_angle_beta 90.00
_cell_angle_gamma 120.00
_cell_formula_units_Z 6
_cell_length_a 14.752(5)
_cell_length_b 14.752(5)
_cell_length_c 19.599(6)
_cell_measurement_reflns_used 4365
_cell_measurement_temperature 293(2)
_cell_measurement_theta_max 31
_cell_measurement_theta_min 3
_cell_volume 3694(2)
_computing_cell_refinement AUTOMAR
_computing_data_collection MARXDS
_computing_data_reduction MARSCALE
_computing_molecular_graphics 'ORTEP (Brueggermann and Smith, 1990)'
_computing_publication_material 'PLATON (Spek, 1990)'
_computing_structure_refinement 'SHELXL-97 (Sheldrick, 1997)'
_computing_structure_solution 'SHELXS-97 (Sheldrick, 1997)'
_diffrn_ambient_temperature 293(2)
_diffrn_measured_fraction_theta_full 0.964
_diffrn_measured_fraction_theta_max 0.823
_diffrn_measurement_device_type 'MAR345 with image plate detector'
_diffrn_measurement_method 'phi scan'
_diffrn_radiation_monochromator graphite
_diffrn_radiation_source 'fine-focus sealed tube'
_diffrn_radiation_type MoK\a
_diffrn_radiation_wavelength 0.71073
_diffrn_reflns_av_R_equivalents 0.0597
_diffrn_reflns_av_sigmaI/netI 0.0296
_diffrn_reflns_limit_h_max 22
_diffrn_reflns_limit_h_min -22
_diffrn_reflns_limit_k_max 19
_diffrn_reflns_limit_k_min -22
_diffrn_reflns_limit_l_max 24
_diffrn_reflns_limit_l_min -26
_diffrn_reflns_number 38364
_diffrn_reflns_theta_full 25.00
_diffrn_reflns_theta_max 32.36
_diffrn_reflns_theta_min 2.62
_exptl_absorpt_coefficient_mu 1.361
_exptl_absorpt_correction_T_max 0.93
_exptl_absorpt_correction_T_min 0.88
_exptl_absorpt_correction_type empirical
_exptl_absorpt_process_details SADABS
_exptl_crystal_colour colourless
_exptl_crystal_density_diffrn 1.689
_exptl_crystal_density_method 'not measured'
_exptl_crystal_description prism
_exptl_crystal_F_000 1896
_exptl_crystal_size_max 0.09
_exptl_crystal_size_mid 0.08
_exptl_crystal_size_min 0.05
_refine_diff_density_max 0.700
_refine_diff_density_min -0.462
_refine_diff_density_rms 0.168
_refine_ls_abs_structure_details 'Flack H D (1983), Acta Cryst. A39, 876-881'
_refine_ls_abs_structure_Flack 0.00(19)
_refine_ls_extinction_method none
_refine_ls_goodness_of_fit_ref 1.145
_refine_ls_hydrogen_treatment constr
_refine_ls_matrix_type full
_refine_ls_number_parameters 239
_refine_ls_number_reflns 7184
_refine_ls_number_restraints 28
_refine_ls_restrained_S_all 1.148
_refine_ls_R_factor_all 0.0718
_refine_ls_R_factor_gt 0.0615
_refine_ls_shift/su_max 0.000
_refine_ls_shift/su_mean 0.000
_refine_ls_structure_factor_coef Fsqd
_refine_ls_weighting_details 'calc w=1/[\s^2^(Fo^2^)+(0.1359P)^2^+0.0000P] where P=(Fo^2^+2Fc^2^)/3'
_refine_ls_weighting_scheme calc
_refine_ls_wR_factor_gt 0.2076
_refine_ls_wR_factor_ref 0.2135
_reflns_number_gt 6008
_reflns_number_total 7184
_reflns_threshold_expression >2sigma(I)
_cod_data_source_file om3012294_si_002.cif
_cod_data_source_block 7g
_cod_original_sg_symbol_H-M P3121
_cod_database_code 4080426

loop_
_symmetry_equiv_pos_as_xyz
'x, y, z'
'-y, x-y, z+1/3'
'-x+y, -x, z+2/3'
'y, x, -z'
'-x, -x+y, -z+1/3'
'x-y, -y, -z+2/3'

loop_
_atom_site_label
_atom_site_type_symbol
_atom_site_fract_x
_atom_site_fract_y
_atom_site_fract_z
_atom_site_U_iso_or_equiv
_atom_site_adp_type
_atom_site_occupancy
_atom_site_symmetry_multiplicity
_atom_site_calc_flag
_atom_site_refinement_flags
_atom_site_disorder_assembly
_atom_site_disorder_group
Ru Ru 0.37554(4) 0.66127(3) 0.16835(2) 0.05108(14) Uani 1 1 d U . .
Cl1 Cl 0.46645(14) 0.78815(14) 0.25842(8) 0.0632(4) Uani 1 1 d U . .
Cl2 Cl 0.40384(13) 0.80782(12) 0.09785(8) 0.0584(3) Uani 1 1 d U . .
P1 P 0.52416(14) 0.67119(14) 0.12059(8) 0.0562(3) Uani 1 1 d U . .
C1 C 0.2508(5) 0.5344(5) 0.1079(3) 0.0559(12) Uani 1 1 d . . .
H1 H 0.2420 0.5283 0.0608 0.067 Uiso 1 1 calc R . .
C2 C 0.2025(5) 0.5790(5) 0.1466(3) 0.0582(11) Uani 1 1 d U . .
C3 C 0.2164(6) 0.5882(8) 0.2187(4) 0.0743(16) Uani 1 1 d U . .
H3 H 0.1846 0.6169 0.2451 0.089 Uiso 1 1 calc R . .
C4 C 0.2804(7) 0.5522(7) 0.2494(4) 0.0703(17) Uani 1 1 d . . .
H4 H 0.2933 0.5610 0.2960 0.084 Uiso 1 1 calc R . .
C5 C 0.3228(7) 0.5057(6) 0.2119(4) 0.0727(16) Uani 1 1 d U . .
H5 H 0.3591 0.4776 0.2339 0.087 Uiso 1 1 calc R . .
C6 C 0.3132(6) 0.4987(5) 0.1409(4) 0.0612(13) Uani 1 1 d U . .
C7 C 0.3746(7) 0.4638(6) 0.0983(4) 0.0652(14) Uani 1 1 d U . .
H7A H 0.3592 0.4672 0.0506 0.078 Uiso 1 1 calc R . .
H7B H 0.3518 0.3913 0.1090 0.078 Uiso 1 1 calc R . .
C8 C 0.4917(8) 0.5286(6) 0.1090(5) 0.0791(19) Uani 1 1 d U . .
H8A H 0.5285 0.5226 0.0698 0.095 Uiso 1 1 calc R . .
H8B H 0.5122 0.5048 0.1492 0.095 Uiso 1 1 calc R . .
C9 C 0.5533(6) 0.7186(6) 0.0354(3) 0.0585(13) Uani 1 1 d . . .
H9A H 0.4899 0.6884 0.0092 0.088 Uiso 1 1 calc R . .
H9B H 0.6010 0.6996 0.0156 0.088 Uiso 1 1 calc R . .
H9C H 0.5847 0.7935 0.0355 0.088 Uiso 1 1 calc R . .
C10 C 0.6596(7) 0.7444(7) 0.1565(5) 0.077(2) Uani 1 1 d U . .
C11 C 0.6552(9) 0.7048(9) 0.2367(4) 0.087(2) Uani 1 1 d . . .
H11A H 0.6059 0.7156 0.2623 0.131 Uiso 1 1 calc R . .
H11B H 0.7233 0.7442 0.2570 0.131 Uiso 1 1 calc R . .
H11C H 0.6339 0.6317 0.2370 0.131 Uiso 1 1 calc R . .
C12 C 0.6920(9) 0.8655(9) 0.1436(6) 0.091(3) Uani 1 1 d . . .
H12A H 0.6903 0.8774 0.0956 0.137 Uiso 1 1 calc R . .
H12B H 0.7614 0.9106 0.1607 0.137 Uiso 1 1 calc R . .
H12C H 0.6435 0.8803 0.1668 0.137 Uiso 1 1 calc R . .
C13 C 0.7230(9) 0.7122(9) 0.1135(5) 0.088(3) Uani 1 1 d . . .
H13A H 0.7267 0.7365 0.0676 0.132 Uiso 1 1 calc R . .
H13B H 0.6905 0.6372 0.1135 0.132 Uiso 1 1 calc R . .
H13C H 0.7924 0.7421 0.1319 0.132 Uiso 1 1 calc R . .
C14 C 0.1417(5) 0.6176(6) 0.1067(3) 0.0624(12) Uani 1 1 d U . .
C15 C 0.0688(9) 0.5566(11) 0.0547(6) 0.104(4) Uani 1 1 d U . .
H15 H 0.0598 0.4915 0.0432 0.125 Uiso 1 1 calc R . .
C16 C 0.0133(9) 0.5927(8) 0.0227(6) 0.088(2) Uani 1 1 d U . .
H16 H -0.0322 0.5528 -0.0120 0.106 Uiso 1 1 calc R . .
C17 C 0.0214(9) 0.6895(10) 0.0397(6) 0.087(2) Uani 1 1 d U . .
H17 H -0.0172 0.7141 0.0166 0.104 Uiso 1 1 calc R . .
C18 C 0.0897(8) 0.7469(8) 0.0926(6) 0.085(2) Uani 1 1 d . . .
H18 H 0.0954 0.8099 0.1062 0.101 Uiso 1 1 calc R . .
C19 C 0.1479(8) 0.7113(8) 0.1245(5) 0.083(2) Uani 1 1 d U . .
H19 H 0.1931 0.7512 0.1594 0.099 Uiso 1 1 calc R . .
C1W C 1.0000 1.0769(6) 0.1667 0.091(2) Uiso 1 2 d SD . 1
Cl3 Cl 0.9809(4) 1.1063(4) 0.0850(2) 0.0905(4) Uiso 0.50 1 d PD A 1
Cl4 Cl 1.0000 0.9624(2) 0.1667 0.0905(4) Uiso 1 2 d SD B 1
C2W C 0.9407(17) 1.1554(9) 0.0949(6) 0.091(2) Uiso 0.50 1 d PD C 2
Cl5 Cl 0.9131(4) 1.1504(4) 0.0105(2) 0.0905(4) Uiso 0.50 1 d PD C 2
Cl6 Cl 0.9802(4) 1.2761(4) 0.1275(2) 0.0905(4) Uiso 0.50 1 d PD . 2
C3W C 0.9398(10) 1.0451(11) 0.0375(9) 0.091(2) Uiso 0.50 1 d PD D 3
Cl7 Cl 1.0523(4) 1.1231(3) 0.0806(2) 0.0905(4) Uiso 0.50 1 d PD D 3
Cl8 Cl 0.9435(2) 0.9435(2) 0.0000 0.0905(4) Uiso 1 2 d SD D 3
C4W C 0.9929(8) 1.0602(14) 0.0725(7) 0.091(2) Uiso 0.50 1 d PD E 4
Cl9 Cl 1.0033(2) 1.0033(2) 0.0000 0.0905(4) Uiso 1 2 d SD E 4
Cl10 Cl 1.1148(4) 1.1453(3) 0.1044(2) 0.0905(4) Uiso 0.50 1 d PD E 4

loop_
_atom_site_aniso_label
_atom_site_aniso_U_11
_atom_site_aniso_U_22
_atom_site_aniso_U_33
_atom_site_aniso_U_23
_atom_site_aniso_U_13
_atom_site_aniso_U_12
Ru 0.0556(2) 0.0521(2) 0.0453(2) 0.00016(16) 0.00018(15) 0.02681(19)
Cl1 0.0693(9) 0.0647(8) 0.0535(7) -0.0044(5) -0.0007(5) 0.0320(7)
Cl2 0.0636(8) 0.0574(7) 0.0561(7) 0.0035(5) 0.0013(5) 0.0316(6)
P1 0.0614(8) 0.0591(8) 0.0508(8) -0.0009(6) -0.0003(6) 0.0323(7)
C1 0.053(3) 0.055(3) 0.059(3) -0.001(2) -0.001(2) 0.027(3)
C2 0.057(3) 0.050(3) 0.060(2) -0.003(2) 0.001(2) 0.021(2)
C3 0.062(2) 0.094(5) 0.059(2) 0.001(3) 0.008(2) 0.033(3)
C4 0.076(4) 0.074(4) 0.059(4) 0.007(3) 0.009(3) 0.036(4)
C5 0.092(5) 0.059(3) 0.062(2) 0.009(3) 0.002(3) 0.034(3)
C6 0.069(4) 0.052(3) 0.062(2) 0.001(2) 0.000(3) 0.030(3)
C7 0.087(4) 0.059(3) 0.057(4) -0.004(3) -0.004(3) 0.042(3)
C8 0.088(4) 0.061(2) 0.091(6) -0.001(4) -0.006(4) 0.039(3)
C9 0.066(4) 0.060(3) 0.048(3) -0.002(2) 0.001(2) 0.031(3)
C10 0.062(3) 0.074(5) 0.091(5) -0.010(4) -0.007(3) 0.030(3)
C11 0.103(7) 0.096(6) 0.077(5) -0.017(5) -0.013(5) 0.061(6)
C12 0.101(7) 0.085(6) 0.092(6) 0.001(5) 0.010(5) 0.049(5)
C13 0.099(7) 0.097(7) 0.076(6) -0.007(4) -0.007(4) 0.055(6)
C14 0.060(3) 0.074(4) 0.053(3) 0.002(2) 0.006(2) 0.033(3)
C15 0.096(7) 0.112(8) 0.091(7) -0.031(6) -0.022(5) 0.042(6)
C16 0.085(6) 0.083(5) 0.085(6) 0.000(4) 0.011(4) 0.033(5)
C17 0.086(6) 0.095(5) 0.082(6) -0.011(5) -0.010(4) 0.047(5)
C18 0.080(5) 0.073(5) 0.100(6) -0.001(5) -0.006(5) 0.038(4)
C19 0.081(5) 0.085(5) 0.084(5) -0.022(4) -0.011(4) 0.043(4)

loop_
_atom_type_symbol
_atom_type_description
_atom_type_scat_dispersion_real
_atom_type_scat_dispersion_imag
_atom_type_scat_source
C C 0.0033 0.0016 'International Tables Vol C Tables 4.2.6.8 and 6.1.1.4'
H H 0.0000 0.0000 'International Tables Vol C Tables 4.2.6.8 and 6.1.1.4'
Cl Cl 0.1484 0.1585 'International Tables Vol C Tables 4.2.6.8 and 6.1.1.4'
P P 0.1023 0.0942 'International Tables Vol C Tables 4.2.6.8 and 6.1.1.4'
Ru Ru -1.2594 0.8363 'International Tables Vol C Tables 4.2.6.8 and 6.1.1.4'

loop_
_geom_angle_atom_site_label_1
_geom_angle_atom_site_label_2
_geom_angle_atom_site_label_3
_geom_angle
_geom_angle_site_symmetry_1
_geom_angle_site_symmetry_3
C6 Ru C5 37.4(3) . .
C6 Ru C4 66.8(3) . .
C5 Ru C4 35.9(3) . .
C6 Ru C1 38.0(3) . .
C5 Ru C1 67.1(3) . .
C4 Ru C1 79.0(3) . .
C6 Ru C2 67.4(3) . .
C5 Ru C2 78.2(3) . .
C4 Ru C2 66.7(3) . .
C1 Ru C2 36.9(2) . .
C6 Ru C3 79.3(3) . .
C5 Ru C3 65.9(4) . .
C4 Ru C3 37.3(3) . .
C1 Ru C3 66.6(3) . .
C2 Ru C3 36.8(2) . .
C6 Ru P1 80.5(2) . .
C5 Ru P1 93.0(2) . .
C4 Ru P1 125.1(2) . .
C1 Ru P1 101.42(18) . .
C2 Ru P1 137.59(17) . .
C3 Ru P1 158.3(3) . .
C6 Ru Cl2 129.52(19) . .
C5 Ru Cl2 165.7(2) . .
C4 Ru Cl2 146.0(2) . .
C1 Ru Cl2 98.62(17) . .
C2 Ru Cl2 90.94(18) . .
C3 Ru Cl2 110.4(3) . .
P1 Ru Cl2 88.73(6) . .
C6 Ru Cl1 143.04(19) . .
C5 Ru Cl1 107.1(2) . .
C4 Ru Cl1 86.8(2) . .
C1 Ru Cl1 161.84(17) . .
C2 Ru Cl1 126.34(17) . .
C3 Ru Cl1 95.3(2) . .
P1 Ru Cl1 95.99(6) . .
Cl2 Ru Cl1 86.82(6) . .
C9 P1 C10 98.5(4) . .
C9 P1 C8 101.5(4) . .
C10 P1 C8 106.6(4) . .
C9 P1 Ru 116.0(2) . .
C10 P1 Ru 126.0(3) . .
C8 P1 Ru 105.5(3) . .
C2 C1 C6 119.9(6) . .
C2 C1 Ru 73.5(4) . .
C6 C1 Ru 69.5(4) . .
C2 C1 H1 120.0 . .
C6 C1 H1 120.0 . .
Ru C1 H1 129.3 . .
C1 C2 C3 119.7(7) . .
C1 C2 C14 115.7(6) . .
C3 C2 C14 124.5(7) . .
C1 C2 Ru 69.6(4) . .
C3 C2 Ru 72.0(4) . .
C14 C2 Ru 128.7(5) . .
C2 C3 C4 118.2(8) . .
C2 C3 Ru 71.3(4) . .
C4 C3 Ru 68.8(4) . .
C2 C3 H3 120.9 . .
C4 C3 H3 120.9 . .
Ru C3 H3 131.7 . .
C5 C4 C3 121.3(7) . .
C5 C4 Ru 72.0(4) . .
C3 C4 Ru 73.9(4) . .
C5 C4 H4 119.3 . .
C3 C4 H4 119.3 . .
Ru C4 H4 126.8 . .
C4 C5 C6 121.5(8) . .
C4 C5 Ru 72.1(5) . .
C6 C5 Ru 70.1(4) . .
C4 C5 H5 119.3 . .
C6 C5 H5 119.3 . .
Ru C5 H5 131.5 . .
C5 C6 C1 119.1(7) . .
C5 C6 C7 121.5(7) . .
C1 C6 C7 119.1(6) . .
C5 C6 Ru 72.6(4) . .
C1 C6 Ru 72.5(4) . .
C7 C6 Ru 121.6(5) . .
C6 C7 C8 113.6(6) . .
C6 C7 H7A 108.8 . .
C8 C7 H7A 108.8 . .
C6 C7 H7B 108.8 . .
C8 C7 H7B 108.8 . .
H7A C7 H7B 107.7 . .
C7 C8 P1 106.8(6) . .
C7 C8 H8A 110.4 . .
P1 C8 H8A 110.4 . .
C7 C8 H8B 110.4 . .
P1 C8 H8B 110.4 . .
H8A C8 H8B 108.6 . .
P1 C9 H9A 109.5 . .
P1 C9 H9B 109.5 . .
H9A C9 H9B 109.5 . .
P1 C9 H9C 109.5 . .
H9A C9 H9C 109.5 . .
H9B C9 H9C 109.5 . .
C13 C10 C12 112.0(8) . .
C13 C10 C11 109.8(8) . .
C12 C10 C11 118.1(8) . .
C13 C10 P1 105.1(7) . .
C12 C10 P1 102.7(7) . .
C11 C10 P1 108.0(6) . .
C10 C11 H11A 109.5 . .
C10 C11 H11B 109.5 . .
H11A C11 H11B 109.5 . .
C10 C11 H11C 109.5 . .
H11A C11 H11C 109.5 . .
H11B C11 H11C 109.5 . .
C10 C12 H12A 109.5 . .
C10 C12 H12B 109.5 . .
H12A C12 H12B 109.5 . .
C10 C12 H12C 109.5 . .
H12A C12 H12C 109.5 . .
H12B C12 H12C 109.5 . .
C10 C13 H13A 109.5 . .
C10 C13 H13B 109.5 . .
H13A C13 H13B 109.5 . .
C10 C13 H13C 109.5 . .
H13A C13 H13C 109.5 . .
H13B C13 H13C 109.5 . .
C19 C14 C15 117.5(9) . .
C19 C14 C2 119.6(7) . .
C15 C14 C2 122.6(9) . .
C16 C15 C14 120.3(12) . .
C16 C15 H15 119.9 . .
C14 C15 H15 119.9 . .
C15 C16 C17 122.2(11) . .
C15 C16 H16 118.9 . .
C17 C16 H16 118.9 . .
C18 C17 C16 117.3(10) . .
C18 C17 H17 121.4 . .
C16 C17 H17 121.4 . .
C19 C18 C17 120.7(10) . .
C19 C18 H18 119.7 . .
C17 C18 H18 119.7 . .
C18 C19 C14 122.0(9) . .
C18 C19 H19 119.0 . .
C14 C19 H19 119.0 . .
Cl4 C1W Cl3 109.5(3) . 5_765
Cl4 C1W Cl3 109.5(3) . .
Cl3 C1W Cl3 141.0(7) 5_765 .
Cl6 C2W Cl5 111.2(6) . .
Cl6 Cl6 C2W 116.7(4) 5_765 .
Cl8 C3W Cl7 111.2(6) . .
C3W Cl8 C3W 129.5(11) 4 .
Cl9 C4W Cl10 110.3(6) . .
C4W Cl9 C4W 156.7(10) 4 .

loop_
_geom_bond_atom_site_label_1
_geom_bond_atom_site_label_2
_geom_bond_distance
_geom_bond_site_symmetry_2
Ru C6 2.163(7) .
Ru C5 2.195(8) .
Ru C4 2.196(7) .
Ru C1 2.202(6) .
Ru C2 2.253(6) .
Ru C3 2.262(7) .
Ru P1 2.3203(19) .
Ru Cl2 2.4197(17) .
Ru Cl1 2.4306(18) .
P1 C9 1.777(6) .
P1 C10 1.869(9) .
P1 C8 1.924(8) .
C1 C2 1.410(10) .
C1 C6 1.423(10) .
C1 H1 0.9300 .
C2 C3 1.424(10) .
C2 C14 1.500(11) .
C3 C4 1.427(12) .
C3 H3 0.9300 .
C4 C5 1.353(12) .
C4 H4 0.9300 .
C5 C6 1.397(11) .
C5 H5 0.9300 .
C6 C7 1.500(11) .
C7 C8 1.514(13) .
C7 H7A 0.9700 .
C7 H7B 0.9700 .
C8 H8A 0.9700 .
C8 H8B 0.9700 .
C9 H9A 0.9600 .
C9 H9B 0.9600 .
C9 H9C 0.9600 .
C10 C13 1.502(14) .
C10 C12 1.621(15) .
C10 C11 1.667(12) .
C11 H11A 0.9600 .
C11 H11B 0.9600 .
C11 H11C 0.9600 .
C12 H12A 0.9600 .
C12 H12B 0.9600 .
C12 H12C 0.9600 .
C13 H13A 0.9600 .
C13 H13B 0.9600 .
C13 H13C 0.9600 .
C14 C19 1.385(12) .
C14 C15 1.426(12) .
C15 C16 1.336(19) .
C15 H15 0.9300 .
C16 C17 1.412(15) .
C16 H16 0.9300 .
C17 C18 1.398(15) .
C17 H17 0.9300 .
C18 C19 1.361(14) .
C18 H18 0.9300 .
C19 H19 0.9300 .
C1W Cl4 1.689(8) .
C1W Cl3 1.718(5) 5_765
C1W Cl3 1.718(5) .
C2W Cl6 1.697(9) .
C2W Cl5 1.697(9) .
Cl6 Cl6 1.617(9) 5_765
C3W Cl8 1.694(9) .
C3W Cl7 1.699(9) .
Cl8 C3W 1.694(9) 4
C4W Cl9 1.696(9) .
C4W Cl10 1.716(9) .
Cl9 C4W 1.696(9) 4
